data_2105673
loop_
_publ_author_name
'Bagautdinov, Bagautdin'
'Pilz, Katrin'
'Ludecke, Jens'
'van Smaalen, Sander'

_publ_section_title
;
 Modulated structures of Cs~2~HgCl~4~: the 5<i>a</i> superstructure at
 185 K and the 3<i>c</i> superstructure at 176 K
;
_journal_issue 6
_journal_name_full 'Acta Crystallographica Section B'
_journal_page_first 886
_journal_page_last 895
_journal_paper_doi 10.1107/S0108768199008071
_journal_volume 55
_journal_year 1999
_chemical_formula_sum 'Cl4 Cs2 Hg'
_chemical_formula_weight 608.2
_space_group_IT_number 62
_space_group_name_Hall '-P 2ac 2n'
_space_group_name_H-M_alt 'P n m a'
_symmetry_cell_setting orthorhombic
_symmetry_space_group_name_Hall '-P 2ac 2n'
_symmetry_space_group_name_H-M 'P n m a'
_cell_angle_alpha 90
_cell_angle_beta 90
_cell_angle_gamma 90
_cell_formula_units_Z 4
_cell_length_a 9.789(3)
_cell_length_b 7.541(3)
_cell_length_c 13.418(3)
_cell_volume 990.5(5)
_diffrn_radiation_type multicolumn
_diffrn_radiation_wavelength .71073
_cod_data_source_file se0279.cif
_cod_data_source_block 3c
_cod_depositor_comments
;
The following automatic conversions were performed:

'_symmetry_cell_setting' value 'Orthorhombic' changed to
'orthorhombic' according to
/home/saulius/struct/CIF-dictionaries/cif_core.dic dictionary named
'cif_core.dic' version 2.4.2 from 2011-04-26.

Automatic conversion script
Id: cif_fix_values 1891 2012-01-12 08:04:46Z andrius 
;
_cod_original_sg_symbol_H-M 'P nma'
_cod_database_code 2105673

loop_
_space_group_symop_id
_space_group_symop_operation_xyz
1 x,y,z
2 -x+1/2,-y,z+1/2
3 x+1/2,-y+1/2,-z+1/2
4 -x,y+1/2,-z
5 -x,-y,-z
6 x+1/2,y,-z+1/2
7 -x+1/2,y+1/2,z+1/2
8 x,-y+1/2,z

loop_
_atom_site_label
_atom_site_fract_x
_atom_site_fract_y
_atom_site_fract_z
Cs(1) .61947(10) .25 .59542(9)
Cs(2) -.01382(7) .25 .32056(5)
Hg .21391(4) .25 .57583(3)
Cl(1) -.0317(4) .25 .5839(3)
Cl(2) .3270(4) .25 .4104(2)
Cl(3) .3159(3) -.0071(4) .6601(4)
